data_4327731
loop_
_publ_author_name
'Martine Bujoli-Doeuff'
'R\'emi Dessapt'
'Philippe Deniard'
'St\'ephane Jobic'

_publ_contact_author_address
;Institut des materiaux Jean Rouxel
2 rue de la Houssinere
BP 32229
44322 Nantes cedex 3
France
;
_publ_contact_author_email remi.dessapt@cnrs-imn.fr
_publ_contact_author_fax (33)240373995
_publ_contact_author_name 'Remi Dessapt'
_publ_contact_author_phone (33)240373953
_publ_section_title
;
 New Hybrid Layered Molybdates Based on 2/\\infty[MonO3n+1]2- Units (n= 7,
 9) with Systematic Organic-Inorganic Interfaces
;
_journal_name_full 'Inorganic Chemistry'
_journal_page_first 142
_journal_page_last 149
_journal_paper_doi 10.1021/ic201298d
_journal_volume 51
_journal_year 2012
_chemical_formula_moiety 'Mo9 O28, C8 H22 N2'
_chemical_formula_sum 'C8 H22 Mo9 N2 O28'
_chemical_formula_weight 1457.7
_space_group_IT_number 15
_symmetry_cell_setting monoclinic
_symmetry_space_group_name_Hall '-C 2yc'
_symmetry_space_group_name_H-M 'C 1 2/c 1'
_cell_angle_alpha 90
_cell_angle_beta 109.699(2)
_cell_angle_gamma 90
_cell_formula_units_Z 4
_cell_length_a 23.6437(13)
_cell_length_b 5.4528(8)
_cell_length_c 24.7496(14)
_cell_measurement_reflns_used 21462
_cell_measurement_temperature 293
_cell_measurement_theta_max 35
_cell_measurement_theta_min 6.6
_cell_volume 3004.1(5)
_computing_cell_refinement unknown
_computing_data_collection unknown
_computing_data_reduction unknown
_computing_molecular_graphics unknown
_computing_structure_solution unknown
_diffrn_ambient_temperature 293
_diffrn_measured_fraction_theta_full 0.99
_diffrn_measured_fraction_theta_max 0.9826
_diffrn_measurement_device 'four-cycle diffractometer'
_diffrn_measurement_device_type 'Nonius CCD'
_diffrn_measurement_method phi,omega
_diffrn_radiation_monochromator graphite
_diffrn_radiation_source 'x-ray tube'
_diffrn_radiation_type 'Mo K\a'
_diffrn_radiation_wavelength 0.71069
_diffrn_reflns_av_R_equivalents 0.1339
_diffrn_reflns_av_sigmaI/netI 0.0968
_diffrn_reflns_limit_h_max 35
_diffrn_reflns_limit_h_min -38
_diffrn_reflns_limit_k_max 8
_diffrn_reflns_limit_k_min -7
_diffrn_reflns_limit_l_max 39
_diffrn_reflns_limit_l_min -39
_diffrn_reflns_number 21462
_diffrn_reflns_theta_full 31.50
_diffrn_reflns_theta_max 35
_diffrn_reflns_theta_min 6.59
_exptl_absorpt_coefficient_mu 3.736
_exptl_absorpt_correction_T_max 0.7823
_exptl_absorpt_correction_T_min 0.5792
_exptl_absorpt_correction_type gaussian
_exptl_absorpt_process_details 'Jana2006  (Petricek, Dusek & Palatinus, 2000)'
_exptl_crystal_colour colorless
_exptl_crystal_density_diffrn 3.222
_exptl_crystal_description block
_exptl_crystal_F_000 2744
_exptl_crystal_size_max 0.096
_exptl_crystal_size_mid 0.086
_exptl_crystal_size_min 0.072
_refine_diff_density_max 2.03
_refine_diff_density_min -2.00
_refine_ls_extinction_coef 2300(200)
_refine_ls_extinction_method 'B-C type 1 Lorentzian isotropic (Becker & Coppens, 1974)'
_refine_ls_goodness_of_fit_gt 1.20
_refine_ls_goodness_of_fit_ref 1.20
_refine_ls_hydrogen_treatment constr
_refine_ls_number_constraints 44
_refine_ls_number_parameters 214
_refine_ls_number_reflns 3284
_refine_ls_number_restraints 0
_refine_ls_R_factor_all 0.0566
_refine_ls_R_factor_gt 0.0566
_refine_ls_shift/su_max 0.0338
_refine_ls_shift/su_mean 0.0024
_refine_ls_structure_factor_coef Fsqd
_refine_ls_weighting_details w=1/(\s^2^(I)+0.001936I^2^)
_refine_ls_weighting_scheme sigma
_refine_ls_wR_factor_gt 0.1026
_refine_ls_wR_factor_ref 0.1026
_reflns_number_gt 3284
_reflns_number_total 6486
_reflns_threshold_expression I>2\s(I)
_cod_data_source_file ic201298d_si_001_2.cif
_cod_data_source_block II
_cod_depositor_comments 'Adding Fobs data.'
_cod_database_code 4327731
_cod_database_fobs_code 4327731

loop_
_symmetry_equiv_pos_site_id
_symmetry_equiv_pos_as_xyz
1 x,y,z
2 -x,y,-z+1/2
3 -x,-y,-z
4 x,-y,z+1/2
5 x+1/2,y+1/2,z
6 -x+1/2,y+1/2,-z+1/2
7 -x+1/2,-y+1/2,-z
8 x+1/2,-y+1/2,z+1/2

loop_
_atom_site_label
_atom_site_type_symbol
_atom_site_fract_x
_atom_site_fract_y
_atom_site_fract_z
_atom_site_adp_type
_atom_site_U_iso_or_equiv
_atom_site_symmetry_multiplicity
_atom_site_occupancy
_atom_site_calc_flag
Mo1 Mo 0.58098(3) 0.29821(14) 0.10522(3) Uani 0.00813(18) 8 1 d
Mo2 Mo 0.5 1.10779(18) 0.25 Uani 0.0079(3) 4 1 d
Mo3 Mo 0.53279(3) -0.62194(13) -0.12533(3) Uani 0.00812(18) 8 1 d
Mo4 Mo 0.55728(3) -0.16292(14) -0.01024(3) Uani 0.00826(19) 8 1 d
Mo5 Mo 0.60001(3) 0.75589(14) 0.22175(3) Uani 0.00941(18) 8 1 d
O1 O 0.5826(3) 0.0701(13) 0.1529(3) Uani 0.017(2) 8 1 d
O2 O 0.4996(3) -0.7932(12) -0.1928(2) Uani 0.0105(16) 8 1 d
O3 O 0.5608(3) -0.3934(12) 0.0379(3) Uani 0.0143(18) 8 1 d
O4 O 0.6069(3) 0.5135(13) 0.2664(3) Uani 0.019(2) 8 1 d
O5 O 0.5449(3) 0.1108(11) 0.0343(2) Uani 0.0110(16) 8 1 d
O6 O 0.4887(3) 1.2996(13) 0.1926(2) Uani 0.0119(17) 8 1 d
O7 O 0.5823(3) 1.0125(12) 0.2660(3) Uani 0.0126(18) 8 1 d
O8 O 0.6049(3) -0.5565(14) -0.1190(3) Uani 0.0161(19) 8 1 d
O9 O 0.5397(3) -0.8515(12) -0.0751(3) Uani 0.0139(18) 8 1 d
O10 O 0.5680(3) 0.5729(13) 0.1476(3) Uani 0.0127(17) 8 1 d
O11 O 0.5194(3) -0.3405(11) -0.0799(3) Uani 0.0102(16) 8 1 d
O12 O 0.6300(3) -0.1384(15) -0.0063(3) Uani 0.021(2) 8 1 d
O13 O 0.6729(3) 0.8194(17) 0.2296(3) Uani 0.025(2) 8 1 d
O14 O 0.6527(3) 0.3267(15) 0.1090(3) Uani 0.021(2) 8 1 d
N1 N 0.6875(4) 0.226(2) 0.3481(3) Uani 0.027(3) 8 1 d
C1 C 0.7378(7) 0.312(3) 0.3329(6) Uani 0.047(5) 8 1 d
C2 C 0.6963(6) -0.014(2) 0.3791(5) Uani 0.039(4) 8 1 d
C3 C 0.7340(5) 0.003(3) 0.4399(5) Uani 0.029(3) 8 1 d
C4 C 0.7347(5) -0.252(3) 0.4684(4) Uani 0.037(4) 8 1 d
H1c1 H 0.737898 0.488022 0.332374 Uiso 0.0455 8 1 d
H2c1 H 0.774507 0.254097 0.36065 Uiso 0.0455 8 1 d
H3c1 H 0.734612 0.250933 0.29561 Uiso 0.0455 8 1 d
H1c2 H 0.713801 -0.129859 0.360029 Uiso 0.0377 8 1 d
H2c2 H 0.65795 -0.082028 0.376057 Uiso 0.0377 8 1 d
H1c3 H 0.717194 0.122997 0.458666 Uiso 0.0278 8 1 d
H2c3 H 0.774125 0.04818 0.442782 Uiso 0.0278 8 1 d
H1c4 H 0.694287 -0.30994 0.459703 Uiso 0.0357 8 1 d
H2c4 H 0.754219 -0.36923 0.451553 Uiso 0.0357 8 1 d
H1n1 H 0.653984 0.21781 0.315625 Uiso 0.0252 8 1 d
H2n1 H 0.676928 0.344031 0.369529 Uiso 0.0252 8 1 d

loop_
_atom_site_aniso_label
_atom_site_aniso_type_symbol
_atom_site_aniso_U_11
_atom_site_aniso_U_22
_atom_site_aniso_U_33
_atom_site_aniso_U_12
_atom_site_aniso_U_13
_atom_site_aniso_U_23
Mo1 Mo 0.0107(3) 0.0063(3) 0.0077(3) 0.0007(2) 0.0035(2) -0.0004(2)
Mo2 Mo 0.0121(4) 0.0046(4) 0.0076(4) 0 0.0039(3) 0
Mo3 Mo 0.0109(3) 0.0062(3) 0.0077(3) 0.0004(2) 0.0037(2) -0.0005(2)
Mo4 Mo 0.0115(3) 0.0066(3) 0.0072(3) 0.0004(2) 0.0038(2) -0.0005(2)
Mo5 Mo 0.0111(3) 0.0080(3) 0.0090(3) 0.0009(2) 0.0031(2) -0.0007(2)
O1 O 0.024(3) 0.009(3) 0.017(3) 0.002(2) 0.005(2) 0.000(2)
O2 O 0.017(3) 0.008(2) 0.007(2) 0.000(2) 0.005(2) 0.000(2)
O3 O 0.022(3) 0.010(3) 0.009(2) -0.004(2) 0.003(2) 0.002(2)
O4 O 0.029(3) 0.015(3) 0.013(3) 0.000(3) 0.007(3) 0.004(2)
O5 O 0.020(3) 0.007(2) 0.007(2) -0.002(2) 0.005(2) -0.002(2)
O6 O 0.015(2) 0.013(3) 0.008(2) -0.002(2) 0.004(2) 0.004(2)
O7 O 0.010(2) 0.013(3) 0.017(3) 0.001(2) 0.007(2) -0.001(2)
O8 O 0.010(2) 0.021(3) 0.018(3) 0.000(2) 0.005(2) 0.001(3)
O9 O 0.020(3) 0.009(3) 0.011(3) -0.001(2) 0.003(2) 0.000(2)
O10 O 0.014(3) 0.015(3) 0.008(2) 0.003(2) 0.003(2) -0.004(2)
O11 O 0.010(2) 0.008(3) 0.015(3) 0.0017(19) 0.006(2) -0.003(2)
O12 O 0.014(3) 0.025(4) 0.026(3) -0.001(3) 0.009(3) -0.002(3)
O13 O 0.018(3) 0.033(4) 0.024(3) 0.002(3) 0.008(3) -0.003(3)
O14 O 0.020(3) 0.021(4) 0.026(3) 0.001(3) 0.013(3) 0.004(3)
N1 N 0.024(4) 0.035(5) 0.024(4) 0.008(4) 0.008(3) 0.015(4)
C1 C 0.040(7) 0.061(11) 0.048(7) -0.002(7) 0.024(6) 0.014(8)
C2 C 0.046(7) 0.032(6) 0.027(5) -0.020(5) -0.005(5) 0.009(5)
C3 C 0.024(4) 0.035(6) 0.024(4) 0.000(4) 0.003(4) 0.011(4)
C4 C 0.039(6) 0.033(6) 0.028(6) -0.001(6) -0.005(5) 0.003(5)

loop_
_atom_type_symbol
_atom_type_scat_dispersion_real
_atom_type_scat_dispersion_imag
_atom_type_scat_source
Mo -1.683 0.686 'International Tables Vol C tables 4.2.6.8 and 6.1.1.1'
O 0.011 0.006 'International Tables Vol C tables 4.2.6.8 and 6.1.1.1'
C 0.003 0.002 'International Tables Vol C tables 4.2.6.8 and 6.1.1.1'
N 0.006 0.003 'International Tables Vol C tables 4.2.6.8 and 6.1.1.1'
H 0.000 0.000 'International Tables Vol C tables 4.2.6.8 and 6.1.1.1'

loop_
_geom_angle_atom_site_label_1
_geom_angle_atom_site_label_2
_geom_angle_atom_site_label_3
_geom_angle
_geom_angle_publ_flag
C1 N1 C2 115.6(11) yes

loop_
_geom_bond_atom_site_label_1
_geom_bond_atom_site_label_2
_geom_bond_site_symmetry_2
_geom_bond_distance
_geom_bond_publ_flag
Mo1 O1 . 1.706(7) yes
Mo1 O5 . 1.960(6) yes
Mo1 O10 . 1.912(7) yes
Mo1 O14 . 1.674(8) yes
Mo2 O6 . 1.711(6) yes
Mo2 O6 2_655 1.711(6) yes
Mo2 O7 . 1.923(6) yes
Mo2 O7 2_655 1.923(6) yes
Mo3 O2 . 1.842(6) yes
Mo3 O8 . 1.697(7) yes
Mo3 O9 . 1.733(6) yes
Mo3 O11 . 1.990(6) yes
Mo4 O3 . 1.715(7) yes
Mo4 O5 . 1.935(7) yes
Mo4 O11 . 1.915(6) yes
Mo4 O12 . 1.696(8) yes
Mo5 O4 . 1.695(7) yes
Mo5 O7 . 1.908(7) yes
Mo5 O10 . 2.000(6) yes
Mo5 O13 . 1.704(8) yes
N1 O4 . 2.753(11) yes
N1 O7 1_545 2.875(10) yes
N1 O8 4_555 2.965(13) yes
N1 C1 . 1.44(2) yes
N1 C2 . 1.497(17) yes
N1 C3 . 2.484(15) yes
N1 H1c1 . 1.9795 yes
N1 H2c1 . 1.9795 yes
N1 H3c1 . 1.9795 yes
N1 H1c2 . 2.0302 yes
N1 H2c2 . 2.0302 yes
N1 H1c3 . 2.6471 yes
N1 H2c3 . 2.7194 yes
N1 H1n1 . 0.92 yes
N1 H2n1 . 0.92 yes
C1 O13 6_645 3.01(2) yes
C1 H1c1 . 0.96 yes
C1 H2c1 . 0.96 yes
C1 H3c1 . 0.96 yes
C1 H1c2 . 2.6144 yes
C1 H2c3 . 2.9371 yes
C1 H1n1 . 1.9506 yes
C1 H2n1 . 1.9506 yes
C2 C3 . 1.472(15) yes
C2 H2c1 . 2.5156 yes
C2 H3c1 . 2.9037 yes
C2 H1c2 . 0.96 yes
C2 H2c2 . 0.96 yes
C2 H1c3 . 2.0073 yes
C2 H2c3 . 2.0073 yes
C2 H1c4 . 2.5797 yes
C2 H2c4 . 2.6809 yes
C2 H1n1 . 2.0016 yes
C2 H2n1 . 2.0016 yes
C3 C4 . 1.56(2) yes
C3 H2c1 . 2.8117 yes
C3 H1c2 . 2.0073 yes
C3 H2c2 . 2.0073 yes
C3 H1c3 . 0.96 yes
C3 H1c3 7_656 3.1353 yes
C3 H2c3 . 0.96 yes
C3 H1c4 . 2.0851 yes
C3 H1c4 7_646 2.7058 yes
C3 H2c4 . 2.0851 yes
C3 H2c4 7_646 2.7058 yes
C3 H2n1 . 2.5922 yes
C4 C4 7_646 1.488(13) yes
C4 H1c2 . 2.6425 yes
C4 H2c2 . 2.5649 yes
C4 H1c3 . 2.0851 yes
C4 H1c3 7_646 2.6942 yes
C4 H2c3 . 2.0851 yes
C4 H2c3 7_646 2.7923 yes
C4 H1c4 . 0.96 yes
C4 H1c4 7_646 2.0217 yes
C4 H2c4 . 0.96 yes
C4 H2c4 7_646 2.0216 yes
N1 O4 . 2.753(11) yes
N1 O7 1_545 2.875(10) yes
N1 O8 4_555 2.965(13) yes

loop_
_geom_torsion_atom_site_label_1
_geom_torsion_atom_site_label_2
_geom_torsion_atom_site_label_3
_geom_torsion_atom_site_label_4
_geom_torsion
_geom_torsion_publ_flag
C1 N1 C2 C3 76.4(15) yes
N1 C2 C3 C4 174.9(11) yes
